data_1567865
loop_
_publ_author_name
'Kavun, V. Ya.'
'Gerasimenko, A. V.'
'Sergienko, V. I.'
'Davidovich, R. L.'
'Antokhina, T. F.'

_publ_section_title
;
 Complex Ions in Ammonium Hexafluorohafnate: Crystal Structure and
 Internal Dynamics
;
_journal_issue 9
_journal_name_full 'Russian Journal of Coordination Chemistry'
_journal_page_first 630
_journal_page_last 635
_journal_paper_doi 10.1023/A:1020086932004
_journal_volume 28
_journal_year 2002
_chemical_formula_moiety '2(H4 N), F6 Hf'
_chemical_formula_sum 'F6 H8 Hf N2'
_chemical_formula_weight 328.57
_chemical_name_systematic
;
Ammonium uhexafluorohafnate
;
_space_group_crystal_system orthorhombic
_space_group_IT_number 29
_space_group_name_Hall 'P 2c -2ac'
_space_group_name_H-M_alt 'P c a 21'
_symmetry_Int_Tables_number 29
_symmetry_space_group_name_H-M 'P c a 21'
_audit_creation_method 'manually at INEOS RAS'
_cell_angle_alpha 90
_cell_angle_beta 90
_cell_angle_gamma 90
_cell_formula_units_Z 8
_cell_length_a 13.3902(7)
_cell_length_b 7.6850(4)
_cell_length_c 11.6731(6)
_cell_volume 1201.21(11)
_diffrn_ambient_temperature 295
_diffrn_radiation_probe x-ray
_diffrn_radiation_type MoK\a
_exptl_crystal_density_diffrn 3.636
_exptl_crystal_F_000 1184
_refine_ls_R_factor_gt 0.030
_refine_ls_wR_factor_ref 0.071
_cod_data_source_file R40old.cif
_cod_data_source_block compound_R40old
_cod_original_cell_volume 1201.2(1)
_cod_original_formula_sum 'H8 F6 N2 Hf'
_cod_database_code 1567865

loop_
_symmetry_equiv_pos_site_id
_symmetry_equiv_pos_as_xyz
1 x,y,z
2 -x,-y,1/2+z
3 1/2-x,y,1/2+z
4 1/2+x,-y,z

loop_
_atom_site_label
_atom_site_type_symbol
_atom_site_fract_x
_atom_site_fract_y
_atom_site_fract_z
_atom_site_U_iso_or_equiv
Hf(1) Hf 0.359501(6) 0.98282(1) 0.24218(1) 0.01016(1)
Hf(2) Hf 0.388923(6) 0.53609(1) 0.25 0.01122(1)
F(1) F 0.3750(1) 0.2586(2) 0.2453(5) 0.0272(4)
F(2) F 0.2570(2) 0.4861(3) 0.1736(3) 0.0337(6)
F(3) F 0.3426(2) 0.4840(3) 0.4095(2) 0.0305(6)
F(4) F 0.4644(2) 0.4761(3) 0.1016(2) 0.0284(5)
F(5) F 0.5249(2) 0.4552(3) 0.3112(3) 0.0375(7)
F(6) F 0.3730(2) 0.7598(3) 0.1291(2) 0.0299(6)
F(7) F 0.4638(2) 0.7596(3) 0.3053(2) 0.0272(5)
F(8) F 0.2854(2) 0.7583(3) 0.3044(2) 0.0307(6)
F(9) F 0.2181(2) 1.0616(3) 0.2802(2) 0.0251(5)
F(10) F 0.3922(2) 1.0307(3) 0.4078(2) 0.0239(5)
F(11) F 0.3049(2) 1.0504(3) 0.0857(2) 0.0299(6)
F(12) F 0.4975(2) 1.0295(3) 0.1796(3) 0.0315(6)
N(1) N 0.1164(2) 0.2536(4) 0.0982(3) 0.0226(6)
N(2) N 0.6338(3) 0.2484(4) 0.0749(4) 0.0306(8)
N(3) N 0.0903(2) 0.8460(5) 0.4024(3) 0.0223(6)
N(4) N 0.1576(3) 0.3299(5) 0.4290(3) 0.0289(7)
